data_7101522
loop_
_publ_author_name
'Garrison, Jered C.'
'Panzner, Matthew J.'
'Custer, Paul D.'
'Reddy, D. Venkat'
'Rinaldi, Peter L.'
'Tessier, Claire A.'
'Youngs, Wiley J.'

_publ_section_title
;
 Synthesis and characterization of a trigonal bipyramidal supramolecular
 cage based upon rhodium and platinum metal centers
;
_journal_coden_ASTM CHCOFS
_journal_issue 44
_journal_name_full
;
 Chemical Communications (Cambridge, United Kingdom)
;
_journal_page_first 4644
_journal_page_last 4646
_journal_paper_doi 10.1039/b608991g
_journal_year 2006
_chemical_formula_moiety 'C30 H33 N6 Rh'
_chemical_formula_sum 'C30 H33 N6 Rh'
_chemical_formula_weight 580.53
_space_group_IT_number 14
_symmetry_cell_setting monoclinic
_symmetry_space_group_name_Hall '-P 2yn'
_symmetry_space_group_name_H-M 'P 1 21/n 1'
_atom_sites_solution_hydrogens geom
_atom_sites_solution_primary direct
_atom_sites_solution_secondary difmap
_audit_creation_method SHELXL-97
_cell_angle_alpha 90.00
_cell_angle_beta 114.499(2)
_cell_angle_gamma 90.00
_cell_formula_units_Z 8
_cell_length_a 20.996(2)
_cell_length_b 11.6667(11)
_cell_length_c 24.063(2)
_cell_measurement_reflns_used 5686
_cell_measurement_temperature 100(2)
_cell_measurement_theta_max 28.31
_cell_measurement_theta_min 2.42
_cell_volume 5363.8(9)
_computing_cell_refinement 'Bruker SMART'
_computing_data_collection 'Bruker SMART'
_computing_data_reduction 'Bruker SAINT'
_computing_molecular_graphics 'Bruker SHELXTL'
_computing_publication_material 'Bruker SHELXTL'
_computing_structure_refinement 'SHELXL-97 (Sheldrick, 1997)'
_computing_structure_solution 'SHELXS-97 (Sheldrick, 1990)'
_diffrn_ambient_temperature 100(2)
_diffrn_measured_fraction_theta_full 1.000
_diffrn_measured_fraction_theta_max 0.963
_diffrn_measurement_device_type 'CCD area detector'
_diffrn_measurement_method 'phi and omega scans'
_diffrn_radiation_monochromator graphite
_diffrn_radiation_source 'fine-focus sealed tube'
_diffrn_radiation_type MoK\a
_diffrn_radiation_wavelength 0.71073
_diffrn_reflns_av_R_equivalents 0.0448
_diffrn_reflns_av_sigmaI/netI 0.0445
_diffrn_reflns_limit_h_max 27
_diffrn_reflns_limit_h_min -27
_diffrn_reflns_limit_k_max 15
_diffrn_reflns_limit_k_min -15
_diffrn_reflns_limit_l_max 32
_diffrn_reflns_limit_l_min -32
_diffrn_reflns_number 46820
_diffrn_reflns_theta_full 26.30
_diffrn_reflns_theta_max 28.32
_diffrn_reflns_theta_min 1.68
_exptl_absorpt_coefficient_mu 0.667
_exptl_absorpt_correction_T_max 0.9611
_exptl_absorpt_correction_T_min 0.7669
_exptl_absorpt_correction_type multi-scan
_exptl_absorpt_process_details SADABS
_exptl_crystal_colour colorless
_exptl_crystal_density_diffrn 1.438
_exptl_crystal_density_method 'not measured'
_exptl_crystal_description plate
_exptl_crystal_F_000 2400
_exptl_crystal_size_max 0.42
_exptl_crystal_size_mid 0.07
_exptl_crystal_size_min 0.06
_refine_diff_density_max 1.293
_refine_diff_density_min -1.402
_refine_diff_density_rms 0.120
_refine_ls_extinction_method none
_refine_ls_goodness_of_fit_ref 1.242
_refine_ls_hydrogen_treatment constr
_refine_ls_matrix_type full
_refine_ls_number_parameters 673
_refine_ls_number_reflns 12862
_refine_ls_number_restraints 0
_refine_ls_restrained_S_all 1.242
_refine_ls_R_factor_all 0.0753
_refine_ls_R_factor_gt 0.0668
_refine_ls_shift/su_max 0.001
_refine_ls_shift/su_mean 0.000
_refine_ls_structure_factor_coef Fsqd
_refine_ls_weighting_details 'calc w=1/[\s^2^(Fo^2^)+(0.0341P)^2^+19.4941P] where P=(Fo^2^+2Fc^2^)/3'
_refine_ls_weighting_scheme calc
_refine_ls_wR_factor_gt 0.1297
_refine_ls_wR_factor_ref 0.1333
_reflns_number_gt 11613
_reflns_number_total 12862
_reflns_threshold_expression >2sigma(I)
_cod_data_source_file b608991g.txt
_cod_depositor_comments
;
The following automatic conversions were performed:
'_symmetry_cell_setting' value 'Monoclinic' changed to 'monoclinic'
according to '/home/saulius/struct/CIF-dictionaries/cif_core.dic'
dictionary named 'cif_core.dic' version 2.4.1 from 2010-06-29.

Automatic conversion script
Id: cif_fix_enum 1527 2010-12-29 10:47:43Z saulius 
;
_cod_original_sg_symbol_H-M 'P2(1)/n '
_cod_database_code 7101522

loop_
_symmetry_equiv_pos_as_xyz
'x, y, z'
'-x+1/2, y+1/2, -z+1/2'
'-x, -y, -z'
'x-1/2, -y-1/2, z-1/2'

loop_
_atom_site_label
_atom_site_type_symbol
_atom_site_fract_x
_atom_site_fract_y
_atom_site_fract_z
_atom_site_U_iso_or_equiv
_atom_site_adp_type
_atom_site_occupancy
_atom_site_symmetry_multiplicity
_atom_site_calc_flag
_atom_site_refinement_flags
Rh1 Rh 0.191960(16) 0.33671(3) 0.653537(14) 0.01338(8) Uani 1 1 d .
Rh2 Rh 0.281080(16) 0.15148(3) 0.346205(14) 0.01282(8) Uani 1 1 d .
N1 N 0.24133(18) 0.4408(3) 0.60907(16) 0.0185(7) Uani 1 1 d .
N2 N 0.16965(19) 0.5010(3) 0.68162(16) 0.0186(7) Uani 1 1 d .
N3 N 0.09955(18) 0.3721(3) 0.57193(16) 0.0180(7) Uani 1 1 d .
N4 N 0.5433(2) 0.3459(5) 0.9087(2) 0.0417(12) Uani 1 1 d .
N5 N -0.0002(2) 0.0641(4) 0.8176(2) 0.0309(9) Uani 1 1 d .
N6 N 0.2350(3) -0.2220(4) 0.5262(2) 0.0460(13) Uani 1 1 d .
N7 N 0.2625(2) 0.1231(3) 0.42652(17) 0.0219(8) Uani 1 1 d .
N8 N 0.3756(2) 0.0601(3) 0.39841(17) 0.0238(8) Uani 1 1 d .
N9 N 0.2388(2) -0.0179(3) 0.32326(17) 0.0255(8) Uani 1 1 d .
N10 N 0.4271(4) 0.7095(5) 0.4886(3) 0.0607(17) Uani 1 1 d .
N11 N 0.4118(2) 0.0789(4) 0.10830(18) 0.0272(9) Uani 1 1 d .
N12 N -0.0681(2) 0.3779(4) 0.1401(2) 0.0408(12) Uani 1 1 d .
C1 C 0.2636(2) 0.5457(4) 0.6479(2) 0.0219(9) Uani 1 1 d .
H1A H 0.2797 0.6043 0.6269 0.026 Uiso 1 1 calc R
H1B H 0.3034 0.5265 0.6869 0.026 Uiso 1 1 calc R
C2 C 0.2048(2) 0.5940(4) 0.6609(2) 0.0241(9) Uani 1 1 d .
H2A H 0.1701 0.6306 0.6235 0.029 Uiso 1 1 calc R
H2B H 0.2234 0.6534 0.6930 0.029 Uiso 1 1 calc R
C3 C 0.0918(2) 0.5073(4) 0.6494(2) 0.0216(9) Uani 1 1 d .
H3A H 0.0761 0.5852 0.6541 0.026 Uiso 1 1 calc R
H3B H 0.0708 0.4522 0.6682 0.026 Uiso 1 1 calc R
C4 C 0.0666(2) 0.4800(4) 0.5818(2) 0.0220(9) Uani 1 1 d .
H4A H 0.0151 0.4711 0.5634 0.026 Uiso 1 1 calc R
H4B H 0.0783 0.5446 0.5610 0.026 Uiso 1 1 calc R
C5 C 0.1272(2) 0.3879(4) 0.52460(19) 0.0215(9) Uani 1 1 d .
H5A H 0.0895 0.4179 0.4868 0.026 Uiso 1 1 calc R
H5B H 0.1422 0.3128 0.5150 0.026 Uiso 1 1 calc R
C6 C 0.1885(2) 0.4701(4) 0.54590(19) 0.0236(9) Uani 1 1 d .
H6A H 0.2113 0.4672 0.5172 0.028 Uiso 1 1 calc R
H6B H 0.1713 0.5492 0.5457 0.028 Uiso 1 1 calc R
C7 C 0.3038(2) 0.3871(4) 0.6057(2) 0.0238(9) Uani 1 1 d .
H7A H 0.3262 0.4421 0.5886 0.036 Uiso 1 1 calc R
H7B H 0.2895 0.3191 0.5795 0.036 Uiso 1 1 calc R
H7C H 0.3371 0.3647 0.6468 0.036 Uiso 1 1 calc R
C8 C 0.1900(2) 0.5125(4) 0.74846(19) 0.0212(9) Uani 1 1 d .
H8A H 0.1714 0.5845 0.7566 0.032 Uiso 1 1 calc R
H8B H 0.2411 0.5126 0.7701 0.032 Uiso 1 1 calc R
H8C H 0.1708 0.4479 0.7627 0.032 Uiso 1 1 calc R
C9 C 0.0471(2) 0.2785(4) 0.5523(2) 0.0219(9) Uani 1 1 d .
H9A H 0.0091 0.2983 0.5130 0.033 Uiso 1 1 calc R
H9B H 0.0281 0.2680 0.5829 0.033 Uiso 1 1 calc R
H9C H 0.0695 0.2073 0.5481 0.033 Uiso 1 1 calc R
C10 C 0.2811(2) 0.3220(3) 0.72507(19) 0.0159(8) Uani 1 1 d .
C11 C 0.3373(2) 0.3255(4) 0.7670(2) 0.0187(8) Uani 1 1 d .
C12 C 0.4060(2) 0.3313(4) 0.81524(19) 0.0181(8) Uani 1 1 d .
C13 C 0.4632(2) 0.2783(4) 0.8102(2) 0.0231(9) Uani 1 1 d .
H13 H 0.4568 0.2357 0.7746 0.028 Uiso 1 1 calc R
C14 C 0.5291(3) 0.2885(5) 0.8575(2) 0.0321(11) Uani 1 1 d .
H14 H 0.5669 0.2515 0.8528 0.039 Uiso 1 1 calc R
C15 C 0.4885(3) 0.3963(6) 0.9133(2) 0.0453(15) Uani 1 1 d .
H15 H 0.4969 0.4377 0.9496 0.054 Uiso 1 1 calc R
C16 C 0.4205(3) 0.3927(5) 0.8688(2) 0.0327(12) Uani 1 1 d .
H16 H 0.3841 0.4316 0.8747 0.039 Uiso 1 1 calc R
C17 C 0.1427(2) 0.2550(3) 0.69565(18) 0.0150(8) Uani 1 1 d .
C18 C 0.1103(2) 0.2119(4) 0.7215(2) 0.0202(9) Uani 1 1 d .
C19 C 0.0721(2) 0.1637(4) 0.7531(2) 0.0199(9) Uani 1 1 d .
C20 C 0.0743(2) 0.2109(4) 0.8068(2) 0.0259(10) Uani 1 1 d .
H20 H 0.1006 0.2787 0.8228 0.031 Uiso 1 1 calc R
C21 C 0.0382(3) 0.1596(5) 0.8370(2) 0.0319(11) Uani 1 1 d .
H21 H 0.0409 0.1941 0.8737 0.038 Uiso 1 1 calc R
C22 C -0.0033(3) 0.0207(4) 0.7652(3) 0.0317(11) Uani 1 1 d .
H22 H -0.0306 -0.0465 0.7499 0.038 Uiso 1 1 calc R
C23 C 0.0305(2) 0.0664(4) 0.7313(2) 0.0235(9) Uani 1 1 d .
H23 H 0.0253 0.0320 0.6939 0.028 Uiso 1 1 calc R
C24 C 0.2061(2) 0.1903(4) 0.62048(18) 0.0175(8) Uani 1 1 d .
C25 C 0.2095(2) 0.1007(4) 0.59656(19) 0.0187(8) Uani 1 1 d .
C26 C 0.2169(2) -0.0076(4) 0.57196(18) 0.0174(8) Uani 1 1 d .
C27 C 0.1602(3) -0.0705(4) 0.5316(2) 0.0281(10) Uani 1 1 d .
H27 H 0.1139 -0.0414 0.5182 0.034 Uiso 1 1 calc R
C28 C 0.1723(3) -0.1772(5) 0.5111(2) 0.0372(13) Uani 1 1 d .
H28 H 0.1329 -0.2201 0.4846 0.045 Uiso 1 1 calc R
C29 C 0.2885(3) -0.1589(5) 0.5630(2) 0.0481(17) Uani 1 1 d .
H29 H 0.3342 -0.1881 0.5735 0.058 Uiso 1 1 calc R
C30 C 0.2829(3) -0.0550(5) 0.5871(2) 0.0314(11) Uani 1 1 d .
H30 H 0.3237 -0.0156 0.6140 0.038 Uiso 1 1 calc R
C31 C 0.3338(3) 0.1093(7) 0.4763(3) 0.0560(19) Uani 1 1 d .
H31A H 0.3536 0.1865 0.4900 0.067 Uiso 1 1 calc R
H31B H 0.3292 0.0713 0.5113 0.067 Uiso 1 1 calc R
C32 C 0.3814(3) 0.0469(8) 0.4617(3) 0.063(2) Uani 1 1 d .
H32A H 0.3758 -0.0354 0.4688 0.075 Uiso 1 1 calc R
H32B H 0.4293 0.0695 0.4903 0.075 Uiso 1 1 calc R
C33 C 0.3643(3) -0.0547(5) 0.3675(4) 0.0548(19) Uani 1 1 d .
H33A H 0.3777 -0.0483 0.3327 0.066 Uiso 1 1 calc R
H33B H 0.3967 -0.1101 0.3967 0.066 Uiso 1 1 calc R
C34 C 0.2959(4) -0.1015(6) 0.3452(4) 0.083(3) Uani 1 1 d .
H34A H 0.2918 -0.1470 0.3783 0.099 Uiso 1 1 calc R
H34B H 0.2899 -0.1548 0.3114 0.099 Uiso 1 1 calc R
C35 C 0.1930(5) -0.0273(8) 0.3571(3) 0.079(3) Uani 1 1 d .
H35A H 0.1479 0.0107 0.3325 0.095 Uiso 1 1 calc R
H35B H 0.1829 -0.1095 0.3599 0.095 Uiso 1 1 calc R
C36 C 0.2192(4) 0.0191(5) 0.4163(3) 0.0500(17) Uani 1 1 d .
H36A H 0.2475 -0.0405 0.4454 0.060 Uiso 1 1 calc R
H36B H 0.1791 0.0371 0.4264 0.060 Uiso 1 1 calc R
C37 C 0.2288(3) 0.2188(4) 0.4440(2) 0.0277(10) Uani 1 1 d .
H37A H 0.1826 0.2334 0.4112 0.041 Uiso 1 1 calc R
H37B H 0.2578 0.2877 0.4510 0.041 Uiso 1 1 calc R
H37C H 0.2237 0.1990 0.4815 0.041 Uiso 1 1 calc R
C38 C 0.4399(2) 0.1124(5) 0.3980(2) 0.0298(11) Uani 1 1 d .
H38A H 0.4470 0.1886 0.4167 0.045 Uiso 1 1 calc R
H38B H 0.4348 0.1193 0.3557 0.045 Uiso 1 1 calc R
H38C H 0.4803 0.0637 0.4211 0.045 Uiso 1 1 calc R
C39 C 0.1944(2) -0.0372(4) 0.25735(19) 0.0226(9) Uani 1 1 d .
H39A H 0.2233 -0.0318 0.2342 0.034 Uiso 1 1 calc R
H39B H 0.1575 0.0210 0.2426 0.034 Uiso 1 1 calc R
H39C H 0.1731 -0.1135 0.2517 0.034 Uiso 1 1 calc R
C40 C 0.3228(2) 0.3044(4) 0.37582(18) 0.0176(8) Uani 1 1 d .
C41 C 0.3483(2) 0.3925(4) 0.3989(2) 0.0219(9) Uani 1 1 d .
C42 C 0.3757(2) 0.4995(4) 0.4288(2) 0.0238(9) Uani 1 1 d .
C43 C 0.3419(3) 0.5603(6) 0.4576(3) 0.0551(19) Uani 1 1 d .
H43 H 0.3001 0.5314 0.4586 0.066 Uiso 1 1 calc R
C44 C 0.3692(4) 0.6637(7) 0.4850(4) 0.075(3) Uani 1 1 d .
H44 H 0.3433 0.7049 0.5028 0.091 Uiso 1 1 calc R
C45 C 0.4593(4) 0.6499(6) 0.4614(3) 0.061(2) Uani 1 1 d .
H45 H 0.5022 0.6800 0.4631 0.074 Uiso 1 1 calc R
C46 C 0.4364(3) 0.5476(5) 0.4305(3) 0.0422(14) Uani 1 1 d .
H46 H 0.4620 0.5112 0.4109 0.051 Uiso 1 1 calc R
C47 C 0.3044(2) 0.1597(4) 0.27579(19) 0.0171(8) Uani 1 1 d .
C48 C 0.3224(2) 0.1506(4) 0.2344(2) 0.0194(8) Uani 1 1 d .
C49 C 0.3501(2) 0.1302(4) 0.18995(18) 0.0173(8) Uani 1 1 d .
C50 C 0.4041(2) 0.1961(4) 0.1876(2) 0.0193(8) Uani 1 1 d .
H50 H 0.4216 0.2600 0.2141 0.023 Uiso 1 1 calc R
C51 C 0.4322(2) 0.1682(4) 0.1466(2) 0.0251(10) Uani 1 1 d .
H51 H 0.4684 0.2157 0.1455 0.030 Uiso 1 1 calc R
C52 C 0.3600(3) 0.0156(4) 0.1113(2) 0.0281(10) Uani 1 1 d .
H52 H 0.3447 -0.0492 0.0852 0.034 Uiso 1 1 calc R
C53 C 0.3275(2) 0.0373(4) 0.1495(2) 0.0250(10) Uani 1 1 d .
H53 H 0.2902 -0.0101 0.1484 0.030 Uiso 1 1 calc R
C54 C 0.1903(2) 0.2245(4) 0.29807(18) 0.0167(8) Uani 1 1 d .
C55 C 0.1331(2) 0.2630(4) 0.2661(2) 0.0209(9) Uani 1 1 d .
C56 C 0.0651(2) 0.3022(4) 0.2247(2) 0.0212(9) Uani 1 1 d .
C57 C 0.0237(2) 0.2373(4) 0.1735(2) 0.0270(10) Uani 1 1 d .
H57 H 0.0400 0.1655 0.1660 0.032 Uiso 1 1 calc R
C58 C -0.0410(3) 0.2783(5) 0.1339(2) 0.0354(12) Uani 1 1 d .
H58 H -0.0682 0.2318 0.0999 0.043 Uiso 1 1 calc R
C59 C -0.0289(3) 0.4385(5) 0.1893(3) 0.0401(14) Uani 1 1 d .
H59 H -0.0469 0.5098 0.1954 0.048 Uiso 1 1 calc R
C60 C 0.0361(2) 0.4051(4) 0.2322(3) 0.0313(11) Uani 1 1 d .
H60 H 0.0609 0.4522 0.2666 0.038 Uiso 1 1 calc R

loop_
_atom_site_aniso_label
_atom_site_aniso_U_11
_atom_site_aniso_U_22
_atom_site_aniso_U_33
_atom_site_aniso_U_23
_atom_site_aniso_U_13
_atom_site_aniso_U_12
Rh1 0.01281(15) 0.01390(15) 0.01278(15) -0.00040(11) 0.00465(12) 0.00122(12)
Rh2 0.01161(15) 0.01389(15) 0.01300(15) 0.00028(11) 0.00516(12) 0.00075(11)
N1 0.0157(17) 0.0246(18) 0.0136(16) 0.0023(14) 0.0044(14) 0.0007(14)
N2 0.0189(18) 0.0190(17) 0.0168(17) -0.0012(14) 0.0065(15) 0.0028(14)
N3 0.0155(17) 0.0206(18) 0.0171(17) 0.0025(14) 0.0059(14) 0.0039(14)
N4 0.020(2) 0.067(3) 0.031(2) 0.005(2) 0.0035(19) -0.002(2)
N5 0.030(2) 0.031(2) 0.040(2) 0.0067(19) 0.022(2) 0.0022(18)
N6 0.078(4) 0.025(2) 0.027(2) 0.0006(19) 0.014(2) 0.015(2)
N7 0.0225(19) 0.028(2) 0.0179(18) -0.0001(15) 0.0108(16) -0.0033(16)
N8 0.0202(19) 0.033(2) 0.0165(18) 0.0062(16) 0.0061(15) 0.0094(16)
N9 0.035(2) 0.0208(19) 0.0164(18) -0.0009(15) 0.0067(17) -0.0054(17)
N10 0.085(5) 0.032(3) 0.043(3) -0.017(2) 0.005(3) -0.001(3)
N11 0.026(2) 0.039(2) 0.0212(19) -0.0022(17) 0.0145(17) -0.0019(18)
N12 0.018(2) 0.050(3) 0.046(3) 0.018(2) 0.005(2) 0.007(2)
C1 0.023(2) 0.020(2) 0.018(2) 0.0000(17) 0.0046(18) -0.0069(18)
C2 0.031(2) 0.017(2) 0.024(2) 0.0011(17) 0.011(2) 0.0010(18)
C3 0.020(2) 0.024(2) 0.022(2) -0.0020(17) 0.0090(18) 0.0064(17)
C4 0.017(2) 0.028(2) 0.019(2) 0.0025(18) 0.0057(17) 0.0084(18)
C5 0.021(2) 0.027(2) 0.015(2) 0.0016(17) 0.0064(17) 0.0056(18)
C6 0.025(2) 0.030(2) 0.016(2) 0.0028(18) 0.0092(18) -0.0012(19)
C7 0.017(2) 0.035(3) 0.021(2) 0.0008(19) 0.0101(18) -0.0021(19)
C8 0.027(2) 0.019(2) 0.017(2) -0.0022(16) 0.0086(18) 0.0018(18)
C9 0.015(2) 0.031(2) 0.019(2) -0.0007(18) 0.0063(17) -0.0002(18)
C10 0.0141(19) 0.0172(19) 0.0173(19) 0.0015(15) 0.0075(16) 0.0012(15)
C11 0.018(2) 0.019(2) 0.021(2) 0.0031(16) 0.0099(18) 0.0006(16)
C12 0.0149(19) 0.021(2) 0.0174(19) 0.0053(16) 0.0056(16) -0.0014(16)
C13 0.018(2) 0.022(2) 0.029(2) 0.0050(18) 0.0102(19) -0.0015(17)
C14 0.019(2) 0.037(3) 0.040(3) 0.009(2) 0.012(2) 0.002(2)
C15 0.028(3) 0.085(5) 0.019(2) -0.008(3) 0.006(2) -0.006(3)
C16 0.021(2) 0.056(3) 0.021(2) 0.001(2) 0.009(2) 0.002(2)
C17 0.0106(18) 0.0180(19) 0.0155(19) -0.0006(15) 0.0046(15) 0.0016(15)
C18 0.017(2) 0.021(2) 0.020(2) -0.0006(17) 0.0055(17) 0.0036(17)
C19 0.016(2) 0.019(2) 0.023(2) 0.0064(17) 0.0059(17) 0.0048(16)
C20 0.023(2) 0.028(2) 0.026(2) -0.0003(19) 0.0090(19) -0.0028(19)
C21 0.033(3) 0.040(3) 0.027(3) 0.000(2) 0.017(2) 0.003(2)
C22 0.027(3) 0.020(2) 0.052(3) 0.002(2) 0.019(2) 0.0001(19)
C23 0.025(2) 0.017(2) 0.031(2) 0.0011(18) 0.014(2) 0.0036(17)
C24 0.0142(19) 0.023(2) 0.0141(19) 0.0032(16) 0.0045(16) 0.0021(16)
C25 0.016(2) 0.022(2) 0.017(2) 0.0017(16) 0.0067(17) 0.0013(16)
C26 0.024(2) 0.0175(19) 0.0138(19) 0.0005(15) 0.0105(17) -0.0016(16)
C27 0.026(2) 0.036(3) 0.027(2) -0.009(2) 0.016(2) -0.011(2)
C28 0.056(4) 0.030(3) 0.032(3) -0.012(2) 0.025(3) -0.023(3)
C29 0.054(4) 0.048(3) 0.025(3) -0.004(2) -0.001(3) 0.031(3)
C30 0.031(3) 0.036(3) 0.019(2) -0.005(2) 0.001(2) 0.014(2)
C31 0.039(3) 0.105(6) 0.022(3) 0.010(3) 0.010(3) 0.025(4)
C32 0.036(3) 0.127(7) 0.021(3) 0.023(4) 0.008(3) 0.025(4)
C33 0.050(4) 0.024(3) 0.108(6) 0.011(3) 0.050(4) 0.015(3)
C34 0.070(5) 0.039(4) 0.078(5) -0.024(4) -0.031(4) 0.028(4)
C35 0.110(6) 0.101(6) 0.038(4) -0.025(4) 0.042(4) -0.085(6)
C36 0.069(4) 0.038(3) 0.072(4) -0.018(3) 0.057(4) -0.024(3)
C37 0.027(2) 0.037(3) 0.024(2) -0.012(2) 0.016(2) -0.007(2)
C38 0.013(2) 0.038(3) 0.031(3) 0.000(2) 0.0019(19) 0.0071(19)
C39 0.028(2) 0.021(2) 0.018(2) -0.0048(17) 0.0093(19) -0.0053(18)
C40 0.0114(18) 0.025(2) 0.0136(19) 0.0028(16) 0.0029(16) 0.0025(16)
C41 0.017(2) 0.025(2) 0.019(2) -0.0001(18) 0.0036(17) 0.0008(18)
C42 0.024(2) 0.022(2) 0.020(2) -0.0011(17) 0.0036(18) 0.0017(18)
C43 0.030(3) 0.075(5) 0.055(4) -0.038(4) 0.013(3) -0.002(3)
C44 0.053(4) 0.085(6) 0.068(5) -0.049(4) 0.004(4) 0.020(4)
C45 0.088(6) 0.042(4) 0.053(4) -0.014(3) 0.027(4) -0.035(4)
C46 0.058(4) 0.032(3) 0.044(3) -0.011(2) 0.029(3) -0.017(3)
C47 0.0132(19) 0.0183(19) 0.0175(19) 0.0031(16) 0.0041(16) 0.0035(16)
C48 0.018(2) 0.020(2) 0.022(2) 0.0030(17) 0.0101(18) 0.0011(17)
C49 0.0148(19) 0.021(2) 0.0142(19) 0.0044(16) 0.0040(16) 0.0031(16)
C50 0.020(2) 0.019(2) 0.019(2) -0.0011(16) 0.0084(17) 0.0000(17)
C51 0.022(2) 0.032(2) 0.024(2) 0.0011(19) 0.0137(19) -0.0051(19)
C52 0.036(3) 0.030(2) 0.019(2) -0.0060(19) 0.012(2) -0.007(2)
C53 0.022(2) 0.030(2) 0.020(2) 0.0003(19) 0.0070(18) -0.0045(19)
C54 0.017(2) 0.020(2) 0.0139(19) -0.0021(16) 0.0073(16) -0.0010(16)
C55 0.017(2) 0.024(2) 0.023(2) 0.0012(17) 0.0100(18) -0.0007(17)
C56 0.0130(19) 0.024(2) 0.027(2) 0.0052(18) 0.0088(18) -0.0024(17)
C57 0.021(2) 0.033(3) 0.023(2) 0.006(2) 0.0053(19) 0.0000(19)
C58 0.018(2) 0.050(3) 0.030(3) 0.005(2) 0.001(2) -0.007(2)
C59 0.022(3) 0.032(3) 0.060(4) 0.013(3) 0.011(3) 0.008(2)
C60 0.019(2) 0.024(2) 0.050(3) 0.008(2) 0.013(2) 0.0004(19)

loop_
_atom_type_symbol
_atom_type_description
_atom_type_scat_dispersion_real
_atom_type_scat_dispersion_imag
_atom_type_scat_source
C C 0.0033 0.0016 'International Tables Vol C Tables 4.2.6.8 and 6.1.1.4'
H H 0.0000 0.0000 'International Tables Vol C Tables 4.2.6.8 and 6.1.1.4'
N N 0.0061 0.0033 'International Tables Vol C Tables 4.2.6.8 and 6.1.1.4'
Rh Rh -1.1178 0.9187 'International Tables Vol C Tables 4.2.6.8 and 6.1.1.4'

loop_
_geom_angle_atom_site_label_1
_geom_angle_atom_site_label_2
_geom_angle_atom_site_label_3
_geom_angle
C10 Rh1 C24 91.74(17)
C10 Rh1 C17 91.14(16)
C24 Rh1 C17 89.24(17)
C10 Rh1 N2 93.17(15)
C24 Rh1 N2 174.81(15)
C17 Rh1 N2 92.33(15)
C10 Rh1 N1 90.25(15)
C24 Rh1 N1 96.06(16)
C17 Rh1 N1 174.48(15)
N2 Rh1 N1 82.26(14)
C10 Rh1 N3 172.63(15)
C24 Rh1 N3 91.59(15)
C17 Rh1 N3 95.48(15)
N2 Rh1 N3 83.34(13)
N1 Rh1 N3 82.86(13)
C47 Rh2 C54 89.93(16)
C47 Rh2 C40 92.04(17)
C54 Rh2 C40 89.85(17)
C47 Rh2 N8 91.61(15)
C54 Rh2 N8 175.61(17)
C40 Rh2 N8 94.20(16)
C47 Rh2 N9 92.72(16)
C54 Rh2 N9 92.93(16)
C40 Rh2 N9 174.48(16)
N8 Rh2 N9 82.89(16)
C47 Rh2 N7 172.95(16)
C54 Rh2 N7 95.92(15)
C40 Rh2 N7 91.91(16)
N8 Rh2 N7 82.28(14)
N9 Rh2 N7 83.07(15)
C7 N1 C1 109.0(3)
C7 N1 C6 109.8(3)
C1 N1 C6 110.8(3)
C7 N1 Rh1 114.1(3)
C1 N1 Rh1 104.0(2)
C6 N1 Rh1 109.0(3)
C8 N2 C3 108.6(3)
C8 N2 C2 109.4(3)
C3 N2 C2 111.9(3)
C8 N2 Rh1 114.7(3)
C3 N2 Rh1 102.4(2)
C2 N2 Rh1 109.7(3)
C9 N3 C5 108.8(3)
C9 N3 C4 109.8(3)
C5 N3 C4 111.6(3)
C9 N3 Rh1 114.7(3)
C5 N3 Rh1 103.4(2)
C4 N3 Rh1 108.5(3)
C14 N4 C15 115.5(4)
C22 N5 C21 115.5(4)
C28 N6 C29 115.8(5)
C36 N7 C37 109.6(4)
C36 N7 C31 112.9(5)
C37 N7 C31 107.1(4)
C36 N7 Rh2 107.9(3)
C37 N7 Rh2 115.3(3)
C31 N7 Rh2 104.1(3)
C32 N8 C38 111.2(4)
C32 N8 C33 110.1(5)
C38 N8 C33 108.7(4)
C32 N8 Rh2 108.4(3)
C38 N8 Rh2 114.6(3)
C33 N8 Rh2 103.6(3)
C34 N9 C39 110.0(4)
C34 N9 C35 111.6(6)
C39 N9 C35 107.9(4)
C34 N9 Rh2 109.4(4)
C39 N9 Rh2 115.1(3)
C35 N9 Rh2 102.6(4)
C44 N10 C45 114.2(6)
C51 N11 C52 115.3(4)
C58 N12 C59 115.4(4)
N1 C1 C2 111.5(4)
C1 C2 N2 110.9(4)
N2 C3 C4 111.5(3)
N3 C4 C3 111.4(3)
N3 C5 C6 111.5(4)
N1 C6 C5 111.5(4)
C11 C10 Rh1 172.3(4)
C10 C11 C12 177.4(5)
C16 C12 C13 116.2(4)
C16 C12 C11 122.3(4)
C13 C12 C11 121.4(4)
C14 C13 C12 119.4(5)
N4 C14 C13 124.8(5)
N4 C15 C16 124.7(5)
C15 C16 C12 119.3(5)
C18 C17 Rh1 175.5(4)
C17 C18 C19 178.4(5)
C20 C19 C23 116.6(4)
C20 C19 C18 122.0(4)
C23 C19 C18 121.4(4)
C21 C20 C19 120.2(5)
N5 C21 C20 123.8(5)
N5 C22 C23 124.9(5)
C22 C23 C19 118.9(5)
C25 C24 Rh1 174.9(4)
C24 C25 C26 176.3(5)
C27 C26 C30 116.3(4)
C27 C26 C25 123.1(4)
C30 C26 C25 120.6(4)
C26 C27 C28 119.1(5)
N6 C28 C27 124.1(5)
N6 C29 C30 125.2(6)
C29 C30 C26 119.4(5)
C32 C31 N7 116.2(5)
C31 C32 N8 116.2(5)
C34 C33 N8 117.3(5)
C33 C34 N9 115.4(6)
C36 C35 N9 116.9(5)
C35 C36 N7 116.2(5)
C41 C40 Rh2 173.8(4)
C40 C41 C42 175.8(5)
C46 C42 C43 116.0(5)
C46 C42 C41 122.8(5)
C43 C42 C41 121.2(5)
C42 C43 C44 119.5(7)
N10 C44 C43 125.7(7)
N10 C45 C46 125.8(7)
C42 C46 C45 118.8(6)
C48 C47 Rh2 171.5(4)
C47 C48 C49 173.0(4)
C50 C49 C53 116.5(4)
C50 C49 C48 121.9(4)
C53 C49 C48 121.5(4)
C51 C50 C49 119.6(4)
N11 C51 C50 124.5(4)
N11 C52 C53 125.0(4)
C52 C53 C49 119.2(4)
C55 C54 Rh2 175.7(4)
C54 C55 C56 175.5(5)
C60 C56 C57 115.9(4)
C60 C56 C55 123.2(4)
C57 C56 C55 120.9(4)
C58 C57 C56 119.6(5)
N12 C58 C57 124.7(5)
N12 C59 C60 124.7(5)
C59 C60 C56 119.7(5)

loop_
_geom_bond_atom_site_label_1
_geom_bond_atom_site_label_2
_geom_bond_distance
Rh1 C10 1.956(4)
Rh1 C24 1.958(4)
Rh1 C17 1.968(4)
Rh1 N2 2.148(4)
Rh1 N1 2.148(4)
Rh1 N3 2.152(3)
Rh2 C47 1.952(4)
Rh2 C54 1.967(4)
Rh2 C40 1.985(4)
Rh2 N8 2.141(4)
Rh2 N9 2.142(4)
Rh2 N7 2.150(4)
N1 C7 1.486(5)
N1 C1 1.492(5)
N1 C6 1.503(5)
N2 C8 1.489(5)
N2 C3 1.492(5)
N2 C2 1.509(6)
N3 C9 1.482(6)
N3 C5 1.489(5)
N3 C4 1.502(5)
N4 C14 1.323(7)
N4 C15 1.336(7)
N5 C22 1.336(7)
N5 C21 1.341(7)
N6 C28 1.319(8)
N6 C29 1.328(8)
N7 C36 1.473(6)
N7 C37 1.474(6)
N7 C31 1.488(7)
N8 C32 1.484(6)
N8 C38 1.485(6)
N8 C33 1.503(7)
N9 C34 1.463(7)
N9 C39 1.486(5)
N9 C35 1.502(8)
N10 C44 1.297(10)
N10 C45 1.319(10)
N11 C51 1.338(6)
N11 C52 1.340(6)
N12 C58 1.329(8)
N12 C59 1.330(8)
C1 C2 1.502(6)
C3 C4 1.520(6)
C5 C6 1.514(6)
C10 C11 1.193(6)
C11 C12 1.430(6)
C12 C16 1.393(7)
C12 C13 1.398(6)
C13 C14 1.385(7)
C15 C16 1.386(7)
C17 C18 1.206(6)
C18 C19 1.431(6)
C19 C20 1.386(6)
C19 C23 1.395(6)
C20 C21 1.386(7)
C22 C23 1.390(7)
C24 C25 1.210(6)
C25 C26 1.431(6)
C26 C27 1.393(6)
C26 C30 1.393(6)
C27 C28 1.401(7)
C29 C30 1.369(7)
C31 C32 1.394(9)
C33 C34 1.417(10)
C35 C36 1.406(8)
C40 C41 1.185(6)
C41 C42 1.437(6)
C42 C46 1.376(7)
C42 C43 1.377(7)
C43 C44 1.380(10)
C45 C46 1.382(8)
C47 C48 1.208(6)
C48 C49 1.432(6)
C49 C50 1.390(6)
C49 C53 1.402(6)
C50 C51 1.383(6)
C52 C53 1.376(7)
C54 C55 1.212(6)
C55 C56 1.436(6)
C56 C60 1.391(7)
C56 C57 1.399(6)
C57 C58 1.382(7)
C59 C60 1.383(7)
